data_2234107
loop_
_publ_author_name
'Chontal-Vidal, Felipe'
'Arroyo-G\'omez, Maricela'
'Hern\'andez-Ortega, Sim\'on'
'Reyes-Mart\'inez, Reyna'
'Morales-Morales, David'

_publ_section_title
;
 <i>trans</i>-Bis(5-amino-1,3,4-thiadiazol-2-thiolato-\k<i>S</i>^2^)bis(triphenylphosphane-\k<i>P</i>)palladium(II)
 dimethyl sulfoxide disolvate hemihydrate
;
_journal_coeditor_code BR2190
_journal_issue 4
_journal_name_full 'Acta Crystallographica Section E'
_journal_page_first m483
_journal_page_last m484
_journal_paper_doi 10.1107/S1600536812011555
_journal_volume 68
_journal_year 2012
_chemical_formula_iupac '[Pd (C2 H2 N3 S2)2 (C18 H15 P)2], 2C2 H6 O S, 0.5H2 O'
_chemical_formula_moiety 'C40 H34 N6 P2 Pd S4, 2(C2 H6 O S), 0.5(H2 O)'
_chemical_formula_sum 'C44 H47 N6 O2.5 P2 Pd S6'
_chemical_formula_weight 1060.58
_chemical_name_systematic
;
<i>trans</i>-Bis(5-amino-1,3,4-thiadiazol-2-thiolato-
\k<i>S</i>^2^)bis(triphenylphosphane-\k<i>P</i>)palladium(II)
dimethyl sulfoxide disolvate hemihydrate
;
_space_group_IT_number 60
_symmetry_cell_setting orthorhombic
_symmetry_space_group_name_Hall '-P 2n 2ab'
_symmetry_space_group_name_H-M 'P b c n'
_atom_sites_solution_hydrogens geom
_atom_sites_solution_primary direct
_atom_sites_solution_secondary difmap
_audit_creation_method SHELXL-97
_cell_angle_alpha 90.00
_cell_angle_beta 90.00
_cell_angle_gamma 90.00
_cell_formula_units_Z 4
_cell_length_a 14.6192(18)
_cell_length_b 13.2572(16)
_cell_length_c 25.707(3)
_cell_measurement_reflns_used 6520
_cell_measurement_temperature 298(2)
_cell_measurement_theta_max 24.99
_cell_measurement_theta_min 2.22
_cell_volume 4982.3(10)
_computing_cell_refinement 'SAINT (Bruker, 2007)'
_computing_data_collection 'SMART (Bruker, 2007)'
_computing_data_reduction 'SAINT (Bruker, 2007)'
_computing_molecular_graphics 'SHELXTL (Sheldrick, 2008)'
_computing_publication_material 'SHELXTL (Sheldrick, 2008)'
_computing_structure_refinement 'SHELXTL (Sheldrick, 2008)'
_computing_structure_solution 'SHELXTL (Sheldrick, 2008)'
_diffrn_ambient_temperature 298(2)
_diffrn_detector_area_resol_mean 0.83
_diffrn_measured_fraction_theta_full 0.996
_diffrn_measured_fraction_theta_max 0.996
_diffrn_measurement_device_type 'Bruker SMART APEX CCD area-detector'
_diffrn_measurement_method 'omega scans'
_diffrn_radiation_monochromator graphite
_diffrn_radiation_source 'fine-focus sealed tube'
_diffrn_radiation_type MoK\a
_diffrn_radiation_wavelength 0.71073
_diffrn_reflns_av_R_equivalents 0.1069
_diffrn_reflns_av_sigmaI/netI 0.0826
_diffrn_reflns_limit_h_max 17
_diffrn_reflns_limit_h_min -17
_diffrn_reflns_limit_k_max 15
_diffrn_reflns_limit_k_min -16
_diffrn_reflns_limit_l_max 30
_diffrn_reflns_limit_l_min -31
_diffrn_reflns_number 38822
_diffrn_reflns_theta_full 25.45
_diffrn_reflns_theta_max 25.45
_diffrn_reflns_theta_min 2.07
_exptl_absorpt_coefficient_mu 0.731
_exptl_absorpt_correction_type none
_exptl_crystal_colour orange
_exptl_crystal_density_diffrn 1.414
_exptl_crystal_density_method 'not measured'
_exptl_crystal_description Prism
_exptl_crystal_F_000 2176
_exptl_crystal_size_max 0.24
_exptl_crystal_size_mid 0.16
_exptl_crystal_size_min 0.13
_refine_diff_density_max 0.627
_refine_diff_density_min -0.371
_refine_ls_extinction_method none
_refine_ls_goodness_of_fit_ref 0.949
_refine_ls_hydrogen_treatment mixed
_refine_ls_matrix_type full
_refine_ls_number_parameters 322
_refine_ls_number_reflns 4590
_refine_ls_number_restraints 99
_refine_ls_restrained_S_all 0.962
_refine_ls_R_factor_all 0.1200
_refine_ls_R_factor_gt 0.0567
_refine_ls_shift/su_max 0.001
_refine_ls_shift/su_mean 0.000
_refine_ls_structure_factor_coef Fsqd
_refine_ls_weighting_details 'calc w=1/[\s^2^(Fo^2^)+(0.0611P)^2^] where P=(Fo^2^+2Fc^2^)/3'
_refine_ls_weighting_scheme calc
_refine_ls_wR_factor_gt 0.1175
_refine_ls_wR_factor_ref 0.1370
_reflns_number_gt 2603
_reflns_number_total 4590
_reflns_threshold_expression I>2sigma(I)
_cod_data_source_file br2190.cif
_cod_data_source_block I
_cod_original_formula_sum 'C44 H47 N6 O2.5 P2 Pd1 S6'
_cod_database_code 2234107
_cod_database_fobs_code 2234107

loop_
_symmetry_equiv_pos_as_xyz
'x, y, z'
'-x+1/2, -y+1/2, z+1/2'
'-x, y, -z+1/2'
'x+1/2, -y+1/2, -z'
'-x, -y, -z'
'x-1/2, y-1/2, -z-1/2'
'x, -y, z-1/2'
'-x-1/2, y-1/2, z'

loop_
_atom_site_type_symbol
_atom_site_label
_atom_site_fract_x
_atom_site_fract_y
_atom_site_fract_z
_atom_site_U_iso_or_equiv
_atom_site_adp_type
_atom_site_calc_flag
_atom_site_refinement_flags
_atom_site_occupancy
_atom_site_symmetry_multiplicity
_atom_site_disorder_assembly
_atom_site_disorder_group
Pd Pd 0.5000 0.5000 0.5000 0.04092(19) Uani d S 1 4 . .
S S1 0.30706(10) 0.43464(14) 0.65323(6) 0.0614(5) Uani d . 1 8 . .
S S2 0.35991(9) 0.47537(12) 0.54222(5) 0.0494(4) Uani d . 1 8 . .
C C2 0.3886(4) 0.4746(4) 0.6078(2) 0.0428(14) Uani d . 1 8 . .
N N3 0.4650(3) 0.5019(4) 0.62829(17) 0.0527(13) Uani d . 1 8 . .
N N4 0.4655(3) 0.4920(4) 0.68230(17) 0.0526(13) Uani d . 1 8 . .
C C5 0.3896(4) 0.4590(5) 0.7008(2) 0.0561(16) Uani d D 1 8 . .
N N6 0.3726(4) 0.4426(5) 0.75160(19) 0.0872(19) Uani d D 1 8 . .
H H6A 0.4270(11) 0.444(4) 0.7682(6) 0.105 Uiso d D 1 8 . .
H H6B 0.331(3) 0.489(3) 0.7616(8) 0.105 Uiso d D 1 8 . .
P P1 0.56548(10) 0.35283(12) 0.53336(5) 0.0469(4) Uani d . 1 8 . .
C C7 0.6788(4) 0.3827(5) 0.5585(2) 0.0524(16) Uani d . 1 8 . .
C C8 0.7562(5) 0.3304(6) 0.5456(3) 0.084(2) Uani d . 1 8 . .
H H8 0.7521 0.2735 0.5246 0.101 Uiso calc R 1 8 . .
C C9 0.8418(5) 0.3621(8) 0.5640(3) 0.107(3) Uani d . 1 8 . .
H H9 0.8943 0.3276 0.5541 0.128 Uiso calc R 1 8 . .
C C10 0.8482(6) 0.4410(8) 0.5954(3) 0.105(3) Uani d . 1 8 . .
H H10 0.9050 0.4603 0.6083 0.126 Uiso calc R 1 8 . .
C C11 0.7727(5) 0.4936(7) 0.6086(3) 0.098(3) Uani d . 1 8 . .
H H11 0.7784 0.5496 0.6301 0.117 Uiso calc R 1 8 . .
C C12 0.6866(5) 0.4658(6) 0.5906(3) 0.073(2) Uani d . 1 8 . .
H H12 0.6351 0.5026 0.6000 0.088 Uiso calc R 1 8 . .
C C13 0.5809(4) 0.2545(5) 0.4849(2) 0.0536(16) Uani d . 1 8 . .
C C14 0.5676(4) 0.2755(5) 0.4331(2) 0.0606(17) Uani d . 1 8 . .
H H14 0.5515 0.3401 0.4225 0.073 Uiso calc R 1 8 . .
C C15 0.5787(5) 0.1981(6) 0.3965(3) 0.076(2) Uani d . 1 8 . .
H H15 0.5712 0.2122 0.3613 0.092 Uiso calc R 1 8 . .
C C16 0.5999(5) 0.1033(6) 0.4115(4) 0.081(2) Uani d . 1 8 . .
H H16 0.6077 0.0531 0.3867 0.098 Uiso calc R 1 8 . .
C C17 0.6099(5) 0.0812(6) 0.4624(4) 0.092(3) Uani d . 1 8 . .
H H17 0.6226 0.0153 0.4726 0.110 Uiso calc R 1 8 . .
C C18 0.6013(5) 0.1553(5) 0.4991(3) 0.077(2) Uani d . 1 8 . .
H H18 0.6092 0.1395 0.5340 0.092 Uiso calc R 1 8 . .
C C19 0.5104(5) 0.2807(4) 0.5842(2) 0.0555(16) Uani d . 1 8 . .
C C20 0.4262(5) 0.2343(5) 0.5738(3) 0.068(2) Uani d . 1 8 . .
H H20 0.3986 0.2451 0.5417 0.082 Uiso calc R 1 8 . .
C C21 0.3831(6) 0.1739(6) 0.6093(4) 0.096(3) Uani d . 1 8 . .
H H21 0.3275 0.1436 0.6012 0.115 Uiso calc R 1 8 . .
C C22 0.4222(9) 0.1586(7) 0.6560(4) 0.118(4) Uani d . 1 8 . .
H H22 0.3929 0.1177 0.6802 0.141 Uiso calc R 1 8 . .
C C23 0.5037(8) 0.2019(7) 0.6685(3) 0.114(3) Uani d . 1 8 . .
H H23 0.5299 0.1899 0.7009 0.137 Uiso calc R 1 8 . .
C C24 0.5477(5) 0.2642(6) 0.6326(3) 0.084(2) Uani d . 1 8 . .
H H24 0.6028 0.2948 0.6415 0.101 Uiso calc R 1 8 . .
S S3 0.6482(5) 0.2367(6) 0.2460(2) 0.148(2) Uani d PDU 0.555(7) 8 A 1
O O1 0.6973(12) 0.2972(13) 0.2789(6) 0.205(6) Uani d PDU 0.555(7) 8 A 1
C C25 0.6929(15) 0.1269(10) 0.2344(8) 0.153(5) Uani d PDU 0.555(7) 8 A 1
H H25A 0.7149 0.0982 0.2663 0.230 Uiso calc PR 0.555(7) 8 A 1
H H25B 0.7428 0.1343 0.2104 0.230 Uiso calc PR 0.555(7) 8 A 1
H H25C 0.6474 0.0834 0.2195 0.230 Uiso calc PR 0.555(7) 8 A 1
C C26 0.6108(16) 0.2920(16) 0.1935(6) 0.168(6) Uani d PDU 0.555(7) 8 A 1
H H26A 0.5859 0.3568 0.2023 0.252 Uiso calc PR 0.555(7) 8 A 1
H H26B 0.5641 0.2513 0.1777 0.252 Uiso calc PR 0.555(7) 8 A 1
H H26C 0.6605 0.3006 0.1694 0.252 Uiso calc PR 0.555(7) 8 A 1
S S3A 0.7135(7) 0.2550(8) 0.2128(3) 0.174(3) Uani d PDU 0.445(7) 8 A 2
O O1A 0.7568(16) 0.3180(16) 0.2464(8) 0.219(6) Uani d PDU 0.445(7) 8 A 2
C C25A 0.6772(18) 0.1491(12) 0.2385(10) 0.140(5) Uani d PDU 0.445(7) 8 A 2
H H25D 0.7254 0.1193 0.2588 0.210 Uiso calc PR 0.445(7) 8 A 2
H H25E 0.6595 0.1034 0.2113 0.210 Uiso calc PR 0.445(7) 8 A 2
H H25F 0.6256 0.1625 0.2605 0.210 Uiso calc PR 0.445(7) 8 A 2
C C26A 0.6357(16) 0.307(2) 0.1760(10) 0.176(7) Uani d PDU 0.445(7) 8 A 2
H H26D 0.6588 0.3690 0.1620 0.264 Uiso calc PR 0.445(7) 8 A 2
H H26E 0.5819 0.3203 0.1963 0.264 Uiso calc PR 0.445(7) 8 A 2
H H26F 0.6205 0.2620 0.1480 0.264 Uiso calc PR 0.445(7) 8 A 2
O O2 0.5000 0.034(2) 0.2500 0.263(14) Uiso d SP 0.50 4 . .

loop_
_atom_site_aniso_label
_atom_site_aniso_U_11
_atom_site_aniso_U_22
_atom_site_aniso_U_33
_atom_site_aniso_U_12
_atom_site_aniso_U_13
_atom_site_aniso_U_23
Pd 0.0372(3) 0.0535(4) 0.0320(3) 0.0035(3) -0.0035(3) 0.0020(3)
S1 0.0524(9) 0.0909(13) 0.0409(9) -0.0164(9) 0.0029(8) 0.0012(9)
S2 0.0407(8) 0.0700(11) 0.0374(8) -0.0005(7) -0.0034(6) 0.0048(7)
C2 0.044(3) 0.047(4) 0.037(3) 0.004(3) 0.002(3) 0.005(3)
N3 0.044(3) 0.072(3) 0.043(3) -0.004(3) -0.005(2) 0.004(3)
N4 0.051(3) 0.070(4) 0.037(3) -0.010(3) -0.003(2) 0.005(3)
C5 0.055(4) 0.073(5) 0.041(4) -0.006(3) -0.005(3) 0.000(3)
N6 0.070(4) 0.154(6) 0.037(3) -0.015(4) 0.001(3) 0.005(4)
P1 0.0462(9) 0.0563(10) 0.0381(8) 0.0086(8) -0.0024(7) 0.0037(8)
C7 0.046(4) 0.071(4) 0.040(3) 0.012(3) -0.002(3) 0.011(3)
C8 0.063(5) 0.128(7) 0.062(4) 0.024(5) -0.009(4) -0.018(5)
C9 0.056(5) 0.178(10) 0.087(6) 0.037(6) -0.016(4) -0.026(6)
C10 0.053(5) 0.178(10) 0.084(6) 0.010(6) -0.019(4) -0.009(6)
C11 0.078(6) 0.128(7) 0.087(6) -0.015(6) -0.017(5) -0.023(5)
C12 0.054(4) 0.094(6) 0.072(5) 0.006(4) -0.013(4) -0.010(4)
C13 0.048(4) 0.071(5) 0.041(4) 0.005(3) 0.007(3) -0.005(3)
C14 0.059(4) 0.058(4) 0.064(5) -0.005(3) 0.005(4) -0.003(4)
C15 0.080(5) 0.093(6) 0.056(4) -0.010(5) 0.014(4) -0.015(5)
C16 0.076(5) 0.069(6) 0.100(7) -0.002(4) 0.031(5) -0.030(5)
C17 0.092(6) 0.070(6) 0.113(7) 0.031(5) 0.019(5) -0.006(6)
C18 0.089(5) 0.068(5) 0.073(5) 0.034(4) 0.002(4) 0.005(5)
C19 0.073(5) 0.048(4) 0.046(4) 0.016(4) 0.007(4) 0.001(3)
C20 0.094(6) 0.052(4) 0.058(4) -0.002(4) 0.022(4) 0.002(4)
C21 0.127(8) 0.068(6) 0.093(6) -0.024(5) 0.035(6) -0.006(5)
C22 0.186(12) 0.069(6) 0.099(8) -0.011(7) 0.067(8) 0.012(6)
C23 0.188(11) 0.100(7) 0.054(5) 0.009(8) 0.019(7) 0.027(5)
C24 0.111(6) 0.087(6) 0.055(5) 0.012(5) 0.008(4) 0.013(4)
S3 0.146(5) 0.196(6) 0.104(4) 0.051(4) -0.005(4) 0.006(4)
O1 0.245(14) 0.220(10) 0.149(11) -0.009(10) -0.024(9) -0.004(9)
C25 0.122(11) 0.218(9) 0.120(11) 0.086(9) -0.060(9) -0.007(8)
C26 0.166(11) 0.186(10) 0.151(10) 0.042(10) -0.020(9) 0.042(8)
S3A 0.169(7) 0.230(7) 0.123(6) 0.024(6) -0.007(5) 0.011(5)
O1A 0.216(14) 0.267(12) 0.173(13) -0.040(11) -0.020(10) 0.008(10)
C25A 0.139(11) 0.166(10) 0.115(10) 0.080(8) -0.025(9) -0.014(8)
C26A 0.188(14) 0.198(13) 0.141(13) 0.019(11) -0.003(10) 0.046(10)

loop_
_atom_type_symbol
_atom_type_description
_atom_type_scat_dispersion_real
_atom_type_scat_dispersion_imag
_atom_type_scat_source
C C 0.0033 0.0016 'International Tables Vol C Tables 4.2.6.8 and 6.1.1.4'
H H 0.0000 0.0000 'International Tables Vol C Tables 4.2.6.8 and 6.1.1.4'
N N 0.0061 0.0033 'International Tables Vol C Tables 4.2.6.8 and 6.1.1.4'
O O 0.0106 0.0060 'International Tables Vol C Tables 4.2.6.8 and 6.1.1.4'
P P 0.1023 0.0942 'International Tables Vol C Tables 4.2.6.8 and 6.1.1.4'
S S 0.1246 0.1234 'International Tables Vol C Tables 4.2.6.8 and 6.1.1.4'
Pd Pd -0.9988 1.0072 'International Tables Vol C Tables 4.2.6.8 and 6.1.1.4'

loop_
_geom_angle_atom_site_label_1
_geom_angle_atom_site_label_2
_geom_angle_atom_site_label_3
_geom_angle_site_symmetry_1
_geom_angle_site_symmetry_3
_geom_angle
P1 Pd P1 5_666 . 180.0
P1 Pd S2 5_666 5_666 94.12(5)
P1 Pd S2 . 5_666 85.88(5)
P1 Pd S2 5_666 . 85.89(5)
P1 Pd S2 . . 94.12(5)
S2 Pd S2 5_666 . 180.0
C5 S1 C2 . . 86.6(3)
C2 S2 Pd . . 103.87(19)
N3 C2 S2 . . 127.2(4)
N3 C2 S1 . . 113.7(4)
S2 C2 S1 . . 119.0(3)
C2 N3 N4 . . 112.7(5)
C5 N4 N3 . . 113.3(5)
N4 C5 N6 . . 125.0(5)
N4 C5 S1 . . 113.6(4)
N6 C5 S1 . . 121.4(5)
C5 N6 H6A . . 107.1(13)
C5 N6 H6B . . 107.0(13)
H6A N6 H6B . . 116.7(19)
C19 P1 C13 . . 99.9(3)
C19 P1 C7 . . 105.3(3)
C13 P1 C7 . . 106.6(3)
C19 P1 Pd . . 121.6(2)
C13 P1 Pd . . 113.4(2)
C7 P1 Pd . . 108.7(2)
C8 C7 C12 . . 118.7(6)
C8 C7 P1 . . 123.9(6)
C12 C7 P1 . . 117.4(5)
C7 C8 C9 . . 120.3(7)
C7 C8 H8 . . 119.8
C9 C8 H8 . . 119.8
C10 C9 C8 . . 120.4(8)
C10 C9 H9 . . 119.8
C8 C9 H9 . . 119.8
C9 C10 C11 . . 120.2(8)
C9 C10 H10 . . 119.9
C11 C10 H10 . . 119.9
C10 C11 C12 . . 121.4(8)
C10 C11 H11 . . 119.3
C12 C11 H11 . . 119.3
C7 C12 C11 . . 119.0(7)
C7 C12 H12 . . 120.5
C11 C12 H12 . . 120.5
C14 C13 C18 . . 118.2(6)
C14 C13 P1 . . 120.2(5)
C18 C13 P1 . . 121.5(5)
C13 C14 C15 . . 119.1(6)
C13 C14 H14 . . 120.4
C15 C14 H14 . . 120.4
C16 C15 C14 . . 121.1(7)
C16 C15 H15 . . 119.5
C14 C15 H15 . . 119.5
C17 C16 C15 . . 120.3(7)
C17 C16 H16 . . 119.8
C15 C16 H16 . . 119.8
C16 C17 C18 . . 120.1(7)
C16 C17 H17 . . 119.9
C18 C17 H17 . . 119.9
C17 C18 C13 . . 121.1(7)
C17 C18 H18 . . 119.4
C13 C18 H18 . . 119.4
C24 C19 C20 . . 116.7(6)
C24 C19 P1 . . 124.2(6)
C20 C19 P1 . . 119.1(5)
C21 C20 C19 . . 122.4(7)
C21 C20 H20 . . 118.8
C19 C20 H20 . . 118.8
C22 C21 C20 . . 119.2(9)
C22 C21 H21 . . 120.4
C20 C21 H21 . . 120.4
C21 C22 C23 . . 121.4(9)
C21 C22 H22 . . 119.3
C23 C22 H22 . . 119.3
C22 C23 C24 . . 119.7(9)
C22 C23 H23 . . 120.2
C24 C23 H23 . . 120.2
C19 C24 C23 . . 120.7(8)
C19 C24 H24 . . 119.7
C23 C24 H24 . . 119.7
O1 S3 C25 . . 115.4(8)
O1 S3 C26 . . 115.0(9)
C25 S3 C26 . . 112.7(9)
S3 C25 H25A . . 109.5
S3 C25 H25B . . 109.5
H25A C25 H25B . . 109.5
S3 C25 H25C . . 109.5
H25A C25 H25C . . 109.5
H25B C25 H25C . . 109.5
S3 C26 H26A . . 109.5
S3 C26 H26B . . 109.5
H26A C26 H26B . . 109.5
S3 C26 H26C . . 109.5
H26A C26 H26C . . 109.5
H26B C26 H26C . . 109.5
O1A S3A C26A . . 115.7(10)
O1A S3A C25A . . 114.9(9)
C26A S3A C25A . . 111.7(10)
S3A C25A H25D . . 109.5
S3A C25A H25E . . 109.5
H25D C25A H25E . . 109.5
S3A C25A H25F . . 109.5
H25D C25A H25F . . 109.5
H25E C25A H25F . . 109.5
S3A C26A H26D . . 109.5
S3A C26A H26E . . 109.5
H26D C26A H26E . . 109.5
S3A C26A H26F . . 109.5
H26D C26A H26F . . 109.5
H26E C26A H26F . . 109.5

loop_
_geom_bond_atom_site_label_1
_geom_bond_atom_site_label_2
_geom_bond_site_symmetry_2
_geom_bond_distance
_geom_bond_publ_flag
Pd P1 5_666 2.3363(15) ?
Pd P1 . 2.3364(15) y
Pd S2 5_666 2.3407(14) ?
Pd S2 . 2.3407(14) y
S1 C5 . 1.748(6) ?
S1 C2 . 1.751(5) ?
S2 C2 . 1.736(5) y
C2 N3 . 1.288(7) ?
N3 N4 . 1.394(6) ?
N4 C5 . 1.284(7) ?
C5 N6 . 1.348(7) ?
N6 H6A . 0.904(10) ?
N6 H6B . 0.899(10) ?
P1 C19 . 1.807(6) y
P1 C13 . 1.817(6) y
P1 C7 . 1.821(6) y
C7 C8 . 1.367(8) ?
C7 C12 . 1.382(8) ?
C8 C9 . 1.402(10) ?
C8 H8 . 0.9300 ?
C9 C10 . 1.324(11) ?
C9 H9 . 0.9300 ?
C10 C11 . 1.348(10) ?
C10 H10 . 0.9300 ?
C11 C12 . 1.391(9) ?
C11 H11 . 0.9300 ?
C12 H12 . 0.9300 ?
C13 C14 . 1.374(7) ?
C13 C18 . 1.397(8) ?
C14 C15 . 1.401(8) ?
C14 H14 . 0.9300 ?
C15 C16 . 1.351(10) ?
C15 H15 . 0.9300 ?
C16 C17 . 1.348(10) ?
C16 H16 . 0.9300 ?
C17 C18 . 1.368(9) ?
C17 H17 . 0.9300 ?
C18 H18 . 0.9300 ?
C19 C24 . 1.377(8) ?
C19 C20 . 1.402(8) ?
C20 C21 . 1.367(9) ?
C20 H20 . 0.9300 ?
C21 C22 . 1.344(12) ?
C21 H21 . 0.9300 ?
C22 C23 . 1.362(12) ?
C22 H22 . 0.9300 ?
C23 C24 . 1.396(10) ?
C23 H23 . 0.9300 ?
C24 H24 . 0.9300 ?
S3 O1 . 1.369(12) ?
S3 C25 . 1.623(8) ?
S3 C26 . 1.632(7) ?
C25 H25A . 0.9600 ?
C25 H25B . 0.9600 ?
C25 H25C . 0.9600 ?
C26 H26A . 0.9600 ?
C26 H26B . 0.9600 ?
C26 H26C . 0.9600 ?
S3A O1A . 1.358(12) ?
S3A C26A . 1.633(8) ?
S3A C25A . 1.640(8) ?
C25A H25D . 0.9600 ?
C25A H25E . 0.9600 ?
C25A H25F . 0.9600 ?
C26A H26D . 0.9600 ?
C26A H26E . 0.9600 ?
C26A H26F . 0.9600 ?

loop_
_geom_hbond_atom_site_label_D
_geom_hbond_atom_site_label_H
_geom_hbond_atom_site_label_A
_geom_hbond_site_symmetry_A
_geom_hbond_distance_DH
_geom_hbond_distance_HA
_geom_hbond_distance_DA
_geom_hbond_angle_DHA
N6 H6A N4 3_656 0.904(10) 2.12(2) 2.986(7) 160(5)
